data_7019893
loop_
_publ_author_name
'He, Wei-Wei'
'Yang, Jin'
'Yang, Yan'
'Liu, Ying-Ying'
'Ma, Jian-Fang'

_publ_section_title
;
 A series of chiral coordination polymers containing helicals assembled
 from a new chiral (R)-2-(4'-(4''-carboxybenzyloxy)phenoxy)propanoic acid:
 syntheses, structures and photoluminescent properties.
;
_journal_issue 32
_journal_name_full 'Dalton transactions (Cambridge, England : 2003)'
_journal_page_first 9737
_journal_page_last 9747
_journal_paper_doi 10.1039/c2dt30863k
_journal_volume 41
_journal_year 2012
_chemical_absolute_configuration rm
_chemical_formula_moiety 'C54 H56 N8 O12 Zn2'
_chemical_formula_sum 'C54 H56 N8 O12 Zn2'
_chemical_formula_weight 1139.81
_chemical_name_systematic
;
?
;
_space_group_IT_number 4
_symmetry_cell_setting monoclinic
_symmetry_space_group_name_Hall 'P 2yb'
_symmetry_space_group_name_H-M 'P 1 21 1'
_atom_sites_solution_hydrogens geom
_atom_sites_solution_primary direct
_atom_sites_solution_secondary difmap
_audit_creation_method SHELXL-97
_cell_angle_alpha 90.00
_cell_angle_beta 91.632(8)
_cell_angle_gamma 90.00
_cell_formula_units_Z 2
_cell_length_a 6.5495(5)
_cell_length_b 16.5696(13)
_cell_length_c 23.432(2)
_cell_measurement_reflns_used 1468
_cell_measurement_temperature 293(2)
_cell_measurement_theta_max 29.2220
_cell_measurement_theta_min 2.8783
_cell_volume 2541.9(4)
_computing_cell_refinement CrysAlis
_computing_data_collection 'CrysAlis (Oxford Diffraction, 2006)'
_computing_data_reduction CrysAlis
_computing_structure_refinement 'SHELXL-97 (Sheldrick, 2008)'
_computing_structure_solution 'SHELXS-97 (Sheldrick, 1997)'
_diffrn_ambient_temperature 293(2)
_diffrn_detector_area_resol_mean 10.0
_diffrn_measured_fraction_theta_full 0.995
_diffrn_measured_fraction_theta_max 0.995
_diffrn_measurement_device_type 'Oxford Diffraction Gemini R Ultra'
_diffrn_measurement_method '\w scan'
_diffrn_radiation_monochromator graphite
_diffrn_radiation_source 'fine-focus sealed tube'
_diffrn_radiation_type MoK\a
_diffrn_radiation_wavelength 0.71073
_diffrn_reflns_av_R_equivalents 0.0560
_diffrn_reflns_av_sigmaI/netI 0.1304
_diffrn_reflns_limit_h_max 5
_diffrn_reflns_limit_h_min -7
_diffrn_reflns_limit_k_max 19
_diffrn_reflns_limit_k_min -19
_diffrn_reflns_limit_l_max 27
_diffrn_reflns_limit_l_min -22
_diffrn_reflns_number 10074
_diffrn_reflns_theta_full 25.03
_diffrn_reflns_theta_max 25.03
_diffrn_reflns_theta_min 2.88
_exptl_absorpt_coefficient_mu 1.017
_exptl_absorpt_correction_T_max 0.9800
_exptl_absorpt_correction_T_min 0.9701
_exptl_absorpt_correction_type multi-scan
_exptl_absorpt_process_details
;
CrysAlis (Oxford Diffraction, 2006)
;
_exptl_crystal_colour colorless
_exptl_crystal_density_diffrn 1.489
_exptl_crystal_density_method 'not measured'
_exptl_crystal_description block
_exptl_crystal_F_000 1184
_exptl_crystal_size_max 0.03
_exptl_crystal_size_mid 0.02
_exptl_crystal_size_min 0.02
_refine_diff_density_max 0.921
_refine_diff_density_min -0.345
_refine_diff_density_rms 0.082
_refine_ls_abs_structure_details 'Flack H D (1983), Acta Cryst. A39, 876-881'
_refine_ls_abs_structure_Flack 0.05(3)
_refine_ls_extinction_method none
_refine_ls_goodness_of_fit_ref 1.101
_refine_ls_hydrogen_treatment mixed
_refine_ls_matrix_type full
_refine_ls_number_parameters 685
_refine_ls_number_reflns 7420
_refine_ls_number_restraints 25
_refine_ls_restrained_S_all 1.100
_refine_ls_R_factor_all 0.1325
_refine_ls_R_factor_gt 0.0803
_refine_ls_shift/su_max 0.000
_refine_ls_shift/su_mean 0.000
_refine_ls_structure_factor_coef Fsqd
_refine_ls_weighting_details 'calc w=1/[\s^2^(Fo^2^)+(0.0423P)^2^+0.4120P] where P=(Fo^2^+2Fc^2^)/3'
_refine_ls_weighting_scheme calc
_refine_ls_wR_factor_gt 0.1434
_refine_ls_wR_factor_ref 0.1665
_reflns_number_gt 4718
_reflns_number_total 7420
_reflns_threshold_expression >2\s(I)
_cod_data_source_file c2dt30863k.txt
_cod_data_source_block Compound-7
_cod_depositor_comments
;
The following automatic conversions were performed:

'_symmetry_cell_setting' value 'Monoclinic' changed to 'monoclinic'
according to /home/saulius/struct/CIF-dictionaries/cif_core.dic
dictionary named 'cif_core.dic' version 2.4.1 from 2010-06-29.

Automatic conversion script
Id: cif_fix_values 1891 2012-01-12 08:04:46Z andrius 
;
_cod_original_cell_volume 2541.8(4)
_cod_original_sg_symbol_Hall P2yb
_cod_original_sg_symbol_H-M P21
_cod_database_code 7019893
_check for

loop_
_symmetry_equiv_pos_as_xyz
'x, y, z'
'-x, y+1/2, -z'

loop_
_atom_site_label
_atom_site_type_symbol
_atom_site_fract_x
_atom_site_fract_y
_atom_site_fract_z
_atom_site_U_iso_or_equiv
_atom_site_adp_type
_atom_site_occupancy
_atom_site_symmetry_multiplicity
_atom_site_calc_flag
_atom_site_refinement_flags
Zn1 Zn 0.7644(2) 0.56030(6) 0.57202(6) 0.0393(4) Uani 1 1 d .
Zn2 Zn -0.7296(2) 0.19554(6) 0.07373(6) 0.0391(4) Uani 1 1 d .
C1 C -1.938(2) 0.5082(8) -0.3515(6) 0.045(3) Uani 1 1 d .
C2 C -1.8025(17) 0.4439(7) -0.3231(5) 0.036(3) Uani 1 1 d .
C3 C -1.617(2) 0.4663(9) -0.3006(6) 0.060(4) Uani 1 1 d .
H3 H -1.5796 0.5205 -0.3007 0.072 Uiso 1 1 calc R
C4 C -1.481(2) 0.4094(9) -0.2774(6) 0.070(4) Uani 1 1 d .
H4 H -1.3541 0.4249 -0.2622 0.084 Uiso 1 1 calc R
C5 C -1.5414(19) 0.3281(7) -0.2775(5) 0.056(3) Uani 1 1 d .
C6 C -1.729(2) 0.3091(7) -0.2967(6) 0.074(4) Uani 1 1 d .
H6 H -1.7744 0.2563 -0.2930 0.089 Uiso 1 1 calc R
C7 C -1.858(2) 0.3662(8) -0.3222(6) 0.071(4) Uani 1 1 d .
H7 H -1.9822 0.3504 -0.3386 0.085 Uiso 1 1 calc R
C8 C -1.394(2) 0.2632(8) -0.2569(6) 0.083(5) Uani 1 1 d .
H8A H -1.4701 0.2162 -0.2452 0.099 Uiso 1 1 calc R
H8B H -1.3080 0.2474 -0.2881 0.099 Uiso 1 1 calc R
C9 C -1.110(2) 0.2423(9) -0.1947(6) 0.066(4) Uani 1 1 d .
C10 C -1.001(2) 0.2659(8) -0.1478(6) 0.068(4) Uani 1 1 d .
H10 H -1.0397 0.3132 -0.1297 0.081 Uiso 1 1 calc R
C11 C -0.8344(19) 0.2232(6) -0.1252(6) 0.051(3) Uani 1 1 d .
H11 H -0.7586 0.2427 -0.0940 0.061 Uiso 1 1 calc R
C12 C -0.785(2) 0.1497(7) -0.1510(5) 0.050(3) Uani 1 1 d .
C13 C -0.9012(19) 0.1255(7) -0.1969(5) 0.063(4) Uani 1 1 d .
H13 H -0.8664 0.0775 -0.2147 0.076 Uiso 1 1 calc R
C14 C -1.066(2) 0.1671(7) -0.2183(6) 0.077(5) Uani 1 1 d .
H14 H -1.1468 0.1459 -0.2480 0.093 Uiso 1 1 calc R
C15 C -0.5112(19) 0.1220(8) -0.0837(5) 0.047(3) Uani 1 1 d .
H15 H -0.4596 0.1769 -0.0893 0.056 Uiso 1 1 calc R
C16 C -0.334(2) 0.0633(11) -0.0798(5) 0.075(5) Uani 1 1 d .
H16A H -0.2562 0.0671 -0.1137 0.112 Uiso 1 1 calc R
H16B H -0.3860 0.0094 -0.0761 0.112 Uiso 1 1 calc R
H16C H -0.2489 0.0762 -0.0471 0.112 Uiso 1 1 calc R
C17 C -0.631(2) 0.1182(7) -0.0295(6) 0.040(3) Uani 1 1 d .
C18 C -0.428(3) 0.2452(12) 0.1438(9) 0.081(2) Uani 1 1 d U
C19 C -0.2472(17) 0.2933(7) 0.1653(5) 0.034(3) Uani 1 1 d .
C20 C -0.2112(17) 0.3699(7) 0.1471(5) 0.048(3) Uani 1 1 d .
H20 H -0.3043 0.3949 0.1221 0.058 Uiso 1 1 calc R
C21 C -0.036(2) 0.4114(8) 0.1655(5) 0.059(4) Uani 1 1 d .
H21 H -0.0128 0.4630 0.1516 0.071 Uiso 1 1 calc R
C22 C 0.098(2) 0.3787(10) 0.2025(6) 0.061(4) Uani 1 1 d .
C23 C 0.069(2) 0.2989(10) 0.2204(6) 0.074(4) Uani 1 1 d .
H23 H 0.1655 0.2738 0.2442 0.089 Uiso 1 1 calc R
C24 C -0.106(2) 0.2579(9) 0.2023(6) 0.060(4) Uani 1 1 d .
H24 H -0.1276 0.2056 0.2152 0.072 Uiso 1 1 calc R
C25 C 0.299(2) 0.4183(10) 0.2206(6) 0.087(5) Uani 1 1 d .
H25A H 0.4116 0.3817 0.2143 0.104 Uiso 1 1 calc R
H25B H 0.3199 0.4668 0.1984 0.104 Uiso 1 1 calc R
C26 C 0.4609(17) 0.4738(7) 0.3014(5) 0.040(3) Uani 1 1 d .
C27 C 0.4183(18) 0.5377(8) 0.3375(6) 0.064(4) Uani 1 1 d .
H27 H 0.2841 0.5542 0.3422 0.077 Uiso 1 1 calc R
C28 C 0.5801(16) 0.5774(8) 0.3670(5) 0.050(3) Uani 1 1 d .
H28 H 0.5513 0.6177 0.3932 0.060 Uiso 1 1 calc R
C29 C 0.7810(14) 0.5570(7) 0.3574(4) 0.035(2) Uani 1 1 d .
C30 C 0.8163(17) 0.4959(6) 0.3186(4) 0.039(3) Uani 1 1 d .
H30 H 0.9500 0.4815 0.3110 0.047 Uiso 1 1 calc R
C31 C 0.6591(16) 0.4564(7) 0.2914(5) 0.047(3) Uani 1 1 d .
H31 H 0.6886 0.4162 0.2651 0.056 Uiso 1 1 calc R
C32 C 0.9151(18) 0.6636(7) 0.4168(5) 0.044(3) Uani 1 1 d .
H32 H 0.8225 0.7000 0.3956 0.052 Uiso 1 1 calc R
C33 C 1.123(2) 0.7036(8) 0.4234(6) 0.060(4) Uani 1 1 d .
H33A H 1.1743 0.7156 0.3863 0.090 Uiso 1 1 calc R
H33B H 1.2162 0.6677 0.4431 0.090 Uiso 1 1 calc R
H33C H 1.1110 0.7526 0.4448 0.090 Uiso 1 1 calc R
C34 C 0.8212(19) 0.6424(8) 0.4736(5) 0.034(3) Uani 1 1 d .
C35 C 0.443(2) 0.6757(8) 0.5999(6) 0.054(4) Uani 1 1 d .
H35 H 0.3838 0.6663 0.5639 0.064 Uiso 1 1 calc R
C36 C 0.482(2) 0.7163(10) 0.6853(7) 0.071(5) Uani 1 1 d .
H36 H 0.4619 0.7393 0.7209 0.086 Uiso 1 1 calc R
C37 C 0.640(2) 0.6701(8) 0.6696(6) 0.045(4) Uani 1 1 d .
H37 H 0.7537 0.6577 0.6927 0.054 Uiso 1 1 calc R
C38 C 0.159(2) 0.7606(9) 0.6316(6) 0.059(4) Uani 1 1 d .
H38A H 0.1306 0.7886 0.6669 0.071 Uiso 1 1 calc R
H38B H 0.0550 0.7192 0.6261 0.071 Uiso 1 1 calc R
C39 C 0.142(2) 0.8200(7) 0.5825(6) 0.049(4) Uani 1 1 d .
H39A H 0.2240 0.8674 0.5915 0.059 Uiso 1 1 calc R
H39B H 0.1943 0.7955 0.5483 0.059 Uiso 1 1 calc R
C40 C -0.078(2) 0.8446(9) 0.5720(6) 0.051(4) Uani 1 1 d .
H40A H -0.1328 0.8673 0.6065 0.062 Uiso 1 1 calc R
H40B H -0.1593 0.7981 0.5609 0.062 Uiso 1 1 calc R
C41 C -0.083(2) 0.9096(8) 0.5227(7) 0.067(5) Uani 1 1 d .
H41A H -0.0348 0.9610 0.5377 0.080 Uiso 1 1 calc R
H41B H 0.0087 0.8931 0.4930 0.080 Uiso 1 1 calc R
C42 C -0.400(2) 0.8631(8) 0.4708(6) 0.063(4) Uani 1 1 d .
H42 H -0.3685 0.8084 0.4682 0.075 Uiso 1 1 calc R
C43 C -0.559(2) 0.8980(8) 0.4482(6) 0.056(4) Uani 1 1 d .
H43 H -0.6617 0.8722 0.4270 0.067 Uiso 1 1 calc R
C44 C -0.385(2) 0.9910(8) 0.4898(7) 0.060(4) Uani 1 1 d .
H44 H -0.3353 1.0401 0.5036 0.071 Uiso 1 1 calc R
C45 C -1.068(2) 0.0847(9) 0.0985(7) 0.062(4) Uani 1 1 d .
H45 H -1.1317 0.0978 0.0638 0.074 Uiso 1 1 calc R
C46 C -1.006(3) 0.0317(10) 0.1805(7) 0.074(5) Uani 1 1 d .
H46 H -1.0150 0.0004 0.2132 0.088 Uiso 1 1 calc R
C47 C -0.854(3) 0.0806(11) 0.1684(7) 0.080(6) Uani 1 1 d .
H47 H -0.7415 0.0911 0.1922 0.096 Uiso 1 1 calc R
C48 C -1.348(3) -0.0044(11) 0.1324(8) 0.083(6) Uani 1 1 d U
H48A H -1.3711 -0.0329 0.1679 0.100 Uiso 1 1 calc R
H48B H -1.4514 0.0375 0.1290 0.100 Uiso 1 1 calc R
C49 C -1.379(2) -0.0568(12) 0.0889(9) 0.104(7) Uani 1 1 d .
H49A H -1.2905 -0.1029 0.0963 0.125 Uiso 1 1 calc R
H49B H -1.3304 -0.0310 0.0547 0.125 Uiso 1 1 calc R
C50 C -1.593(2) -0.0896(9) 0.0748(7) 0.069(5) Uani 1 1 d .
H50A H -1.6349 -0.1240 0.1059 0.083 Uiso 1 1 calc R
H50B H -1.6881 -0.0447 0.0722 0.083 Uiso 1 1 calc R
C51 C -1.607(2) -0.1357(10) 0.0214(7) 0.073(5) Uani 1 1 d .
H51A H -1.5405 -0.1050 -0.0081 0.088 Uiso 1 1 calc R
H51B H -1.5309 -0.1856 0.0267 0.088 Uiso 1 1 calc R
C52 C -1.9576(19) -0.1015(8) -0.0139(6) 0.050(4) Uani 1 1 d .
H52 H -1.9514 -0.0458 -0.0093 0.060 Uiso 1 1 calc R
C53 C -2.1142(19) -0.1450(8) -0.0375(7) 0.056(4) Uani 1 1 d .
H53 H -2.2338 -0.1225 -0.0528 0.068 Uiso 1 1 calc R
C54 C -1.887(2) -0.2255(9) -0.0141(6) 0.051(4) Uani 1 1 d .
H54 H -1.8152 -0.2736 -0.0101 0.061 Uiso 1 1 calc R
N1 N 0.6099(17) 0.6444(6) 0.6156(5) 0.047(3) Uani 1 1 d .
N2 N 0.3578(17) 0.7221(7) 0.6372(5) 0.054(3) Uani 1 1 d .
N3 N -0.2879(15) 0.9191(6) 0.4985(5) 0.043(3) Uani 1 1 d .
N4 N -0.5517(16) 0.9835(6) 0.4607(5) 0.045(3) Uani 1 1 d .
N5 N -0.8874(15) 0.1131(6) 0.1159(4) 0.037(3) Uani 1 1 d .
N6 N -1.1460(18) 0.0350(6) 0.1371(5) 0.052(3) Uani 1 1 d .
N7 N -1.8145(19) -0.1554(7) 0.0014(5) 0.059(4) Uani 1 1 d .
N8 N -2.0769(16) -0.2203(6) -0.0362(5) 0.042(3) Uani 1 1 d .
O1 O -1.9175(17) 0.5801(6) -0.3385(6) 0.106(4) Uani 1 1 d .
O2 O -2.0686(14) 0.4810(6) -0.3877(4) 0.055(2) Uani 1 1 d .
O3 O -1.2720(18) 0.2895(6) -0.2117(4) 0.087(4) Uani 1 1 d .
O4 O -0.6340(13) 0.0986(5) -0.1318(3) 0.059(2) Uani 1 1 d .
O5 O -0.5513(13) 0.1601(6) 0.0119(4) 0.055(3) Uani 1 1 d .
O6 O -0.7949(14) 0.0864(6) -0.0269(4) 0.060(3) Uani 1 1 d .
O7 O -0.5480(17) 0.2804(7) 0.1080(5) 0.081(2) Uani 1 1 d U
O8 O -0.4583(16) 0.1775(7) 0.1608(5) 0.082(2) Uani 1 1 d U
O9 O 0.2893(13) 0.4368(6) 0.2765(4) 0.065(3) Uani 1 1 d .
O10 O 0.9498(10) 0.5918(4) 0.3823(3) 0.0449(19) Uani 1 1 d .
O11 O 0.6498(13) 0.6659(5) 0.4849(4) 0.051(2) Uani 1 1 d .
O12 O 0.9332(14) 0.5967(6) 0.5064(4) 0.055(3) Uani 1 1 d .

loop_
_atom_site_aniso_label
_atom_site_aniso_U_11
_atom_site_aniso_U_22
_atom_site_aniso_U_33
_atom_site_aniso_U_23
_atom_site_aniso_U_13
_atom_site_aniso_U_12
Zn1 0.0399(9) 0.0363(8) 0.0412(9) -0.0010(7) -0.0066(8) 0.0040(7)
Zn2 0.0321(8) 0.0419(9) 0.0429(10) -0.0004(7) -0.0043(8) -0.0053(7)
C1 0.031(7) 0.052(8) 0.051(8) 0.004(6) -0.001(6) 0.004(5)
C2 0.028(6) 0.037(7) 0.044(7) 0.015(6) 0.004(6) 0.002(5)
C3 0.060(10) 0.061(9) 0.059(9) 0.003(7) -0.007(8) -0.002(7)
C4 0.049(9) 0.079(11) 0.080(11) 0.004(9) -0.033(8) 0.002(8)
C5 0.050(8) 0.058(8) 0.060(9) -0.010(7) -0.017(7) 0.009(6)
C6 0.097(12) 0.038(7) 0.086(10) 0.006(7) -0.042(9) 0.001(7)
C7 0.063(9) 0.066(9) 0.083(10) -0.009(8) -0.032(8) 0.011(7)
C8 0.109(13) 0.066(9) 0.071(10) 0.007(7) -0.045(9) 0.032(8)
C9 0.073(11) 0.060(9) 0.062(10) -0.009(8) -0.032(9) 0.011(8)
C10 0.068(10) 0.058(8) 0.076(10) -0.018(8) -0.006(8) 0.030(7)
C11 0.042(8) 0.041(7) 0.067(9) -0.008(6) -0.027(7) 0.004(6)
C12 0.057(9) 0.058(8) 0.034(7) -0.011(6) -0.012(6) 0.004(7)
C13 0.074(10) 0.056(8) 0.059(8) -0.005(7) -0.015(8) 0.020(7)
C14 0.106(12) 0.047(7) 0.076(10) -0.013(7) -0.046(9) 0.033(7)
C15 0.053(9) 0.063(8) 0.025(6) -0.004(6) 0.005(6) 0.018(7)
C16 0.071(10) 0.114(13) 0.039(8) -0.024(9) -0.021(7) 0.049(10)
C17 0.040(8) 0.021(6) 0.057(9) 0.007(6) -0.014(7) -0.005(5)
C18 0.058(4) 0.084(6) 0.102(6) -0.010(5) -0.013(4) -0.008(4)
C19 0.028(7) 0.041(7) 0.033(6) -0.015(5) 0.004(5) 0.001(5)
C20 0.030(7) 0.075(9) 0.039(7) -0.008(6) 0.004(6) -0.011(6)
C21 0.062(9) 0.063(8) 0.053(8) -0.013(7) 0.026(8) -0.029(7)
C22 0.043(9) 0.085(11) 0.054(9) -0.028(8) -0.003(7) -0.019(7)
C23 0.053(9) 0.108(12) 0.060(9) -0.004(9) -0.024(8) 0.001(9)
C24 0.041(8) 0.080(10) 0.059(9) 0.000(7) -0.022(7) 0.005(7)
C25 0.044(8) 0.165(16) 0.051(9) -0.021(9) 0.000(7) -0.046(9)
C26 0.026(6) 0.056(8) 0.038(7) -0.010(6) -0.001(5) -0.001(5)
C27 0.018(6) 0.100(12) 0.075(10) -0.019(9) 0.002(7) -0.004(6)
C28 0.029(6) 0.069(9) 0.052(7) -0.038(7) 0.005(6) 0.008(6)
C29 0.023(6) 0.047(6) 0.034(6) 0.009(6) 0.001(5) -0.009(6)
C30 0.047(7) 0.047(6) 0.024(6) -0.003(5) 0.003(5) -0.007(5)
C31 0.039(7) 0.053(7) 0.048(7) -0.008(6) 0.009(6) -0.015(5)
C32 0.046(8) 0.039(7) 0.045(7) -0.005(6) -0.010(6) -0.003(6)
C33 0.068(9) 0.038(7) 0.074(10) -0.017(7) 0.009(8) -0.023(7)
C34 0.028(7) 0.043(8) 0.032(7) -0.001(6) 0.011(6) -0.012(6)
C35 0.056(9) 0.057(9) 0.046(9) -0.015(7) -0.016(7) 0.038(8)
C36 0.031(8) 0.128(15) 0.055(10) -0.020(9) -0.003(8) 0.045(9)
C37 0.032(7) 0.060(10) 0.044(9) -0.005(7) 0.003(7) 0.000(7)
C38 0.053(9) 0.059(8) 0.064(10) 0.010(7) -0.015(8) 0.024(7)
C39 0.040(8) 0.040(7) 0.067(9) -0.005(7) 0.000(7) -0.002(6)
C40 0.030(7) 0.068(10) 0.057(10) 0.003(8) 0.009(7) -0.003(7)
C41 0.047(9) 0.037(7) 0.113(13) 0.006(8) -0.032(9) -0.002(6)
C42 0.065(10) 0.040(8) 0.082(11) 0.005(7) -0.011(9) 0.016(7)
C43 0.065(10) 0.042(7) 0.060(8) -0.013(6) -0.021(8) 0.001(7)
C44 0.068(10) 0.031(7) 0.078(11) 0.004(7) -0.036(9) 0.007(7)
C45 0.046(9) 0.081(12) 0.058(10) 0.011(9) -0.008(8) -0.001(8)
C46 0.082(13) 0.083(12) 0.056(10) 0.021(9) -0.019(10) 0.006(10)
C47 0.082(12) 0.098(15) 0.060(11) 0.032(10) -0.014(10) -0.045(11)
C48 0.071(9) 0.096(9) 0.084(9) -0.001(8) 0.018(8) -0.030(8)
C49 0.039(10) 0.139(16) 0.133(17) -0.056(14) -0.035(11) -0.012(10)
C50 0.057(10) 0.055(10) 0.095(13) -0.008(9) -0.007(10) -0.029(8)
C51 0.045(9) 0.071(10) 0.103(13) -0.040(10) -0.002(9) -0.006(8)
C52 0.035(7) 0.039(7) 0.077(10) 0.008(7) 0.001(7) 0.011(6)
C53 0.027(7) 0.044(8) 0.097(12) 0.011(8) -0.007(7) -0.001(6)
C54 0.031(8) 0.059(10) 0.062(10) -0.016(8) -0.002(7) 0.013(7)
N1 0.044(7) 0.046(7) 0.052(8) 0.000(6) -0.003(6) 0.017(6)
N2 0.038(7) 0.074(10) 0.050(8) -0.004(7) 0.016(6) 0.018(6)
N3 0.020(5) 0.031(6) 0.078(8) 0.000(6) -0.017(6) 0.008(4)
N4 0.028(6) 0.038(6) 0.068(8) -0.003(6) -0.008(6) -0.003(5)
N5 0.032(6) 0.042(7) 0.038(7) -0.002(5) 0.004(6) -0.005(5)
N6 0.045(8) 0.051(8) 0.060(9) -0.001(7) 0.003(7) -0.026(6)
N7 0.059(8) 0.060(8) 0.058(8) -0.022(7) -0.007(7) -0.002(7)
N8 0.034(6) 0.039(7) 0.051(7) 0.004(6) -0.019(6) -0.004(5)
O1 0.081(8) 0.041(6) 0.192(13) -0.001(7) -0.044(8) 0.008(5)
O2 0.055(6) 0.070(6) 0.037(5) 0.001(4) -0.028(4) 0.015(5)
O3 0.114(9) 0.072(6) 0.073(7) -0.007(5) -0.043(7) 0.046(6)
O4 0.073(6) 0.053(5) 0.050(5) -0.016(4) -0.029(5) 0.038(4)
O5 0.036(5) 0.064(6) 0.064(7) -0.023(5) -0.003(5) 0.001(5)
O6 0.045(6) 0.079(7) 0.058(6) 0.000(5) 0.011(5) -0.028(5)
O7 0.057(4) 0.084(6) 0.101(6) -0.010(5) -0.014(4) -0.008(4)
O8 0.058(4) 0.084(6) 0.102(6) -0.010(5) -0.013(4) -0.008(4)
O9 0.029(5) 0.106(8) 0.061(6) -0.028(5) -0.005(5) -0.025(5)
O10 0.025(4) 0.060(5) 0.050(5) -0.018(4) -0.003(4) -0.005(3)
O11 0.044(5) 0.073(6) 0.039(5) -0.001(4) 0.023(4) 0.012(4)
O12 0.054(6) 0.063(6) 0.049(6) -0.003(5) 0.005(5) 0.009(5)

loop_
_atom_type_symbol
_atom_type_description
_atom_type_scat_dispersion_real
_atom_type_scat_dispersion_imag
_atom_type_scat_source
C C 0.0033 0.0016 'International Tables Vol C Tables 4.2.6.8 and 6.1.1.4'
H H 0.0000 0.0000 'International Tables Vol C Tables 4.2.6.8 and 6.1.1.4'
N N 0.0061 0.0033 'International Tables Vol C Tables 4.2.6.8 and 6.1.1.4'
O O 0.0106 0.0060 'International Tables Vol C Tables 4.2.6.8 and 6.1.1.4'
Zn Zn 0.2839 1.4301 'International Tables Vol C Tables 4.2.6.8 and 6.1.1.4'

loop_
_geom_angle_atom_site_label_1
_geom_angle_atom_site_label_2
_geom_angle_atom_site_label_3
_geom_angle
_geom_angle_site_symmetry_1
_geom_angle_site_symmetry_3
O2 Zn1 O12 105.1(4) 1_856 .
O2 Zn1 N1 120.4(4) 1_856 .
O12 Zn1 N1 118.3(4) . .
O2 Zn1 N4 97.5(4) 1_856 2_546
O12 Zn1 N4 106.7(4) . 2_546
N1 Zn1 N4 106.1(4) . 2_546
O5 Zn2 N5 119.1(4) . .
O5 Zn2 O7 98.4(4) . .
N5 Zn2 O7 126.5(5) . .
O5 Zn2 N8 104.9(4) . 2_255
N5 Zn2 N8 110.7(4) . 2_255
O7 Zn2 N8 92.7(5) . 2_255
O1 C1 O2 124.9(13) . .
O1 C1 C2 120.6(13) . .
O2 C1 C2 114.6(11) . .
C7 C2 C3 119.6(11) . .
C7 C2 C1 121.6(11) . .
C3 C2 C1 118.7(11) . .
C2 C3 C4 121.2(13) . .
C2 C3 H3 119.4 . .
C4 C3 H3 119.4 . .
C3 C4 C5 118.1(13) . .
C3 C4 H4 121.0 . .
C5 C4 H4 121.0 . .
C6 C5 C4 118.9(11) . .
C6 C5 C8 120.9(12) . .
C4 C5 C8 120.1(12) . .
C5 C6 C7 121.8(12) . .
C5 C6 H6 119.1 . .
C7 C6 H6 119.1 . .
C2 C7 C6 120.0(12) . .
C2 C7 H7 120.0 . .
C6 C7 H7 120.0 . .
O3 C8 C5 111.8(11) . .
O3 C8 H8A 109.3 . .
C5 C8 H8A 109.3 . .
O3 C8 H8B 109.3 . .
C5 C8 H8B 109.3 . .
H8A C8 H8B 107.9 . .
C10 C9 O3 117.3(12) . .
C10 C9 C14 118.0(13) . .
O3 C9 C14 124.2(12) . .
C9 C10 C11 123.6(12) . .
C9 C10 H10 118.2 . .
C11 C10 H10 118.2 . .
C10 C11 C12 117.7(11) . .
C10 C11 H11 121.1 . .
C12 C11 H11 121.1 . .
C13 C12 O4 117.4(11) . .
C13 C12 C11 117.8(12) . .
O4 C12 C11 124.7(10) . .
C12 C13 C14 124.2(12) . .
C12 C13 H13 117.9 . .
C14 C13 H13 117.9 . .
C13 C14 C9 118.4(13) . .
C13 C14 H14 120.8 . .
C9 C14 H14 120.8 . .
O4 C15 C17 111.1(10) . .
O4 C15 C16 106.8(9) . .
C17 C15 C16 109.6(10) . .
O4 C15 H15 109.8 . .
C17 C15 H15 109.8 . .
C16 C15 H15 109.8 . .
C15 C16 H16A 109.5 . .
C15 C16 H16B 109.5 . .
H16A C16 H16B 109.5 . .
C15 C16 H16C 109.5 . .
H16A C16 H16C 109.5 . .
H16B C16 H16C 109.5 . .
O6 C17 O5 122.6(13) . .
O6 C17 C15 123.1(12) . .
O5 C17 C15 113.8(11) . .
O8 C18 O7 122.4(18) . .
O8 C18 C19 121.3(17) . .
O7 C18 C19 116.3(16) . .
C20 C19 C24 118.2(12) . .
C20 C19 C18 122.1(13) . .
C24 C19 C18 119.6(13) . .
C19 C20 C21 120.7(12) . .
C19 C20 H20 119.6 . .
C21 C20 H20 119.6 . .
C22 C21 C20 121.6(12) . .
C22 C21 H21 119.2 . .
C20 C21 H21 119.2 . .
C21 C22 C23 118.9(12) . .
C21 C22 C25 123.8(15) . .
C23 C22 C25 116.7(14) . .
C24 C23 C22 119.4(13) . .
C24 C23 H23 120.3 . .
C22 C23 H23 120.3 . .
C19 C24 C23 121.1(14) . .
C19 C24 H24 119.4 . .
C23 C24 H24 119.4 . .
O9 C25 C22 107.8(11) . .
O9 C25 H25A 110.2 . .
C22 C25 H25A 110.2 . .
O9 C25 H25B 110.2 . .
C22 C25 H25B 110.2 . .
H25A C25 H25B 108.5 . .
C31 C26 C27 118.5(10) . .
C31 C26 O9 126.7(10) . .
C27 C26 O9 114.6(10) . .
C26 C27 C28 119.6(11) . .
C26 C27 H27 120.2 . .
C28 C27 H27 120.2 . .
C29 C28 C27 120.6(10) . .
C29 C28 H28 119.7 . .
C27 C28 H28 119.7 . .
O10 C29 C30 116.2(9) . .
O10 C29 C28 126.1(10) . .
C30 C29 C28 117.6(10) . .
C31 C30 C29 121.4(10) . .
C31 C30 H30 119.3 . .
C29 C30 H30 119.3 . .
C26 C31 C30 122.0(11) . .
C26 C31 H31 119.0 . .
C30 C31 H31 119.0 . .
O10 C32 C33 105.0(10) . .
O10 C32 C34 111.7(9) . .
C33 C32 C34 113.3(11) . .
O10 C32 H32 108.9 . .
C33 C32 H32 108.9 . .
C34 C32 H32 108.9 . .
C32 C33 H33A 109.5 . .
C32 C33 H33B 109.5 . .
H33A C33 H33B 109.5 . .
C32 C33 H33C 109.5 . .
H33A C33 H33C 109.5 . .
H33B C33 H33C 109.5 . .
O11 C34 O12 124.4(12) . .
O11 C34 C32 120.8(12) . .
O12 C34 C32 114.7(11) . .
N1 C35 N2 115.7(13) . .
N1 C35 H35 122.1 . .
N2 C35 H35 122.1 . .
C37 C36 N2 104.8(13) . .
C37 C36 H36 127.6 . .
N2 C36 H36 127.6 . .
N1 C37 C36 110.1(13) . .
N1 C37 H37 124.9 . .
C36 C37 H37 124.9 . .
N2 C38 C39 113.4(13) . .
N2 C38 H38A 108.9 . .
C39 C38 H38A 108.9 . .
N2 C38 H38B 108.9 . .
C39 C38 H38B 108.9 . .
H38A C38 H38B 107.7 . .
C40 C39 C38 110.2(12) . .
C40 C39 H39A 109.6 . .
C38 C39 H39A 109.6 . .
C40 C39 H39B 109.6 . .
C38 C39 H39B 109.6 . .
H39A C39 H39B 108.1 . .
C39 C40 C41 107.6(11) . .
C39 C40 H40A 110.2 . .
C41 C40 H40A 110.2 . .
C39 C40 H40B 110.2 . .
C41 C40 H40B 110.2 . .
H40A C40 H40B 108.5 . .
N3 C41 C40 111.0(12) . .
N3 C41 H41A 109.4 . .
C40 C41 H41A 109.4 . .
N3 C41 H41B 109.4 . .
C40 C41 H41B 109.4 . .
H41A C41 H41B 108.0 . .
C43 C42 N3 108.1(12) . .
C43 C42 H42 125.9 . .
N3 C42 H42 125.9 . .
C42 C43 N4 109.7(13) . .
C42 C43 H43 125.2 . .
N4 C43 H43 125.2 . .
N4 C44 N3 112.4(12) . .
N4 C44 H44 123.8 . .
N3 C44 H44 123.8 . .
N5 C45 N6 111.5(13) . .
N5 C45 H45 124.2 . .
N6 C45 H45 124.2 . .
C47 C46 N6 108.3(15) . .
C47 C46 H46 125.8 . .
N6 C46 H46 125.8 . .
C46 C47 N5 109.7(15) . .
C46 C47 H47 125.2 . .
N5 C47 H47 125.2 . .
C49 C48 N6 116.8(15) . .
C49 C48 H48A 108.1 . .
N6 C48 H48A 108.1 . .
C49 C48 H48B 108.1 . .
N6 C48 H48B 108.1 . .
H48A C48 H48B 107.3 . .
C48 C49 C50 120.3(17) . .
C48 C49 H49A 107.3 . .
C50 C49 H49A 107.3 . .
C48 C49 H49B 107.3 . .
C50 C49 H49B 107.3 . .
H49A C49 H49B 106.9 . .
C51 C50 C49 113.6(15) . .
C51 C50 H50A 108.8 . .
C49 C50 H50A 108.8 . .
C51 C50 H50B 108.8 . .
C49 C50 H50B 108.8 . .
H50A C50 H50B 107.7 . .
N7 C51 C50 114.9(13) . .
N7 C51 H51A 108.5 . .
C50 C51 H51A 108.5 . .
N7 C51 H51B 108.5 . .
C50 C51 H51B 108.5 . .
H51A C51 H51B 107.5 . .
N7 C52 C53 105.6(12) . .
N7 C52 H52 127.2 . .
C53 C52 H52 127.2 . .
N8 C53 C52 111.6(12) . .
N8 C53 H53 124.2 . .
C52 C53 H53 124.2 . .
N7 C54 N8 112.3(12) . .
N7 C54 H54 123.9 . .
N8 C54 H54 123.9 . .
C35 N1 C37 104.4(12) . .
C35 N1 Zn1 125.6(10) . .
C37 N1 Zn1 129.2(9) . .
C35 N2 C36 104.7(11) . .
C35 N2 C38 126.8(13) . .
C36 N2 C38 127.8(12) . .
C42 N3 C44 106.8(11) . .
C42 N3 C41 127.0(11) . .
C44 N3 C41 125.0(11) . .
C44 N4 C43 103.0(11) . .
C44 N4 Zn1 135.3(9) . 2_556
C43 N4 Zn1 121.5(9) . 2_556
C45 N5 C47 104.9(13) . .
C45 N5 Zn2 124.2(10) . .
C47 N5 Zn2 130.6(10) . .
C45 N6 C46 105.5(13) . .
C45 N6 C48 125.6(14) . .
C46 N6 C48 128.8(14) . .
C54 N7 C52 105.9(12) . .
C54 N7 C51 128.1(13) . .
C52 N7 C51 125.2(13) . .
C53 N8 C54 104.4(11) . .
C53 N8 Zn2 122.5(9) . 2_245
C54 N8 Zn2 132.5(10) . 2_245
C1 O2 Zn1 116.4(9) . 1_254
C9 O3 C8 118.1(11) . .
C12 O4 C15 118.7(8) . .
C17 O5 Zn2 118.6(8) . .
C18 O7 Zn2 107.0(12) . .
C25 O9 C26 116.6(10) . .
C29 O10 C32 116.4(8) . .
C34 O12 Zn1 108.4(8) . .

loop_
_geom_bond_atom_site_label_1
_geom_bond_atom_site_label_2
_geom_bond_distance
_geom_bond_site_symmetry_2
Zn1 O2 1.938(9) 1_856
Zn1 O12 2.011(9) .
Zn1 N1 2.016(11) .
Zn1 N4 2.021(11) 2_546
Zn2 O5 1.975(9) .
Zn2 N5 1.992(10) .
Zn2 O7 1.996(11) .
Zn2 N8 2.064(10) 2_255
C1 O1 1.235(16) .
C1 O2 1.271(15) .
C1 C2 1.527(16) .
C2 C7 1.336(16) .
C2 C3 1.365(17) .
C3 C4 1.395(18) .
C3 H3 0.9300 .
C4 C5 1.405(18) .
C4 H4 0.9300 .
C5 C6 1.332(16) .
C5 C8 1.516(15) .
C6 C7 1.392(16) .
C6 H6 0.9300 .
C7 H7 0.9300 .
C8 O3 1.377(15) .
C8 H8A 0.9700 .
C8 H8B 0.9700 .
C9 C10 1.350(17) .
C9 O3 1.366(16) .
C9 C14 1.399(17) .
C10 C11 1.395(16) .
C10 H10 0.9300 .
C11 C12 1.401(15) .
C11 H11 0.9300 .
C12 C13 1.360(16) .
C12 O4 1.367(13) .
C13 C14 1.364(15) .
C13 H13 0.9300 .
C14 H14 0.9300 .
C15 O4 1.418(13) .
C15 C17 1.511(18) .
C15 C16 1.513(17) .
C15 H15 0.9800 .
C16 H16A 0.9600 .
C16 H16B 0.9600 .
C16 H16C 0.9600 .
C17 O6 1.202(14) .
C17 O5 1.291(14) .
C18 O8 1.21(2) .
C18 O7 1.28(2) .
C18 C19 1.50(2) .
C19 C20 1.363(15) .
C19 C24 1.381(16) .
C20 C21 1.393(15) .
C20 H20 0.9300 .
C21 C22 1.334(18) .
C21 H21 0.9300 .
C22 C23 1.402(19) .
C22 C25 1.518(16) .
C23 C24 1.386(18) .
C23 H23 0.9300 .
C24 H24 0.9300 .
C25 O9 1.349(14) .
C25 H25A 0.9700 .
C25 H25B 0.9700 .
C26 C31 1.357(14) .
C26 C27 1.388(16) .
C26 O9 1.394(13) .
C27 C28 1.412(15) .
C27 H27 0.9300 .
C28 C29 1.384(13) .
C28 H28 0.9300 .
C29 O10 1.363(11) .
C29 C30 1.384(14) .
C30 C31 1.363(14) .
C30 H30 0.9300 .
C31 H31 0.9300 .
C32 O10 1.460(12) .
C32 C33 1.520(16) .
C32 C34 1.523(17) .
C32 H32 0.9800 .
C33 H33A 0.9600 .
C33 H33B 0.9600 .
C33 H33C 0.9600 .
C34 O11 1.224(14) .
C34 O12 1.294(14) .
C35 N1 1.256(15) .
C35 N2 1.301(15) .
C35 H35 0.9300 .
C36 C37 1.347(18) .
C36 N2 1.377(17) .
C36 H36 0.9300 .
C37 N1 1.344(15) .
C37 H37 0.9300 .
C38 N2 1.455(17) .
C38 C39 1.515(17) .
C38 H38A 0.9700 .
C38 H38B 0.9700 .
C39 C40 1.509(17) .
C39 H39A 0.9700 .
C39 H39B 0.9700 .
C40 C41 1.580(18) .
C40 H40A 0.9700 .
C40 H40B 0.9700 .
C41 N3 1.453(16) .
C41 H41A 0.9700 .
C41 H41B 0.9700 .
C42 C43 1.291(18) .
C42 N3 1.338(17) .
C42 H42 0.9300 .
C43 N4 1.446(16) .
C43 H43 0.9300 .
C44 N4 1.278(16) .
C44 N3 1.363(15) .
C44 H44 0.9300 .
C45 N5 1.324(16) .
C45 N6 1.337(17) .
C45 H45 0.9300 .
C46 C47 1.32(2) .
C46 N6 1.350(18) .
C46 H46 0.9300 .
C47 N5 1.355(17) .
C47 H47 0.9300 .
C48 C49 1.35(2) .
C48 N6 1.479(19) .
C48 H48A 0.9700 .
C48 H48B 0.9700 .
C49 C50 1.534(19) .
C49 H49A 0.9700 .
C49 H49B 0.9700 .
C50 C51 1.466(19) .
C50 H50A 0.9700 .
C50 H50B 0.9700 .
C51 N7 1.465(17) .
C51 H51A 0.9700 .
C51 H51B 0.9700 .
C52 N7 1.336(16) .
C52 C53 1.359(18) .
C52 H52 0.9300 .
C53 N8 1.271(16) .
C53 H53 0.9300 .
C54 N7 1.302(17) .
C54 N8 1.336(15) .
C54 H54 0.9300 .
N4 Zn1 2.021(11) 2_556
N8 Zn2 2.064(10) 2_245
O2 Zn1 1.938(9) 1_254

loop_
_geom_hbond_atom_site_label_D
_geom_hbond_atom_site_label_H
_geom_hbond_atom_site_label_A
_geom_hbond_distance_DH
_geom_hbond_distance_HA
_geom_hbond_distance_DA
_geom_hbond_angle_DHA
_geom_hbond_site_symmetry_A
C27 H27 O10 0.93 2.49 3.392(14) 164.6 1_455
C30 H30 O9 0.93 2.50 3.421(14) 171.7 1_655
C38 H38B O1 0.97 2.46 3.115(17) 125.0 1_756
C41 H41A O12 0.97 2.57 3.326(16) 134.9 2_656
C42 H42 O11 0.93 2.40 3.299(16) 163.5 1_455

loop_
_geom_torsion_atom_site_label_1
_geom_torsion_atom_site_label_2
_geom_torsion_atom_site_label_3
_geom_torsion_atom_site_label_4
_geom_torsion
_geom_torsion_site_symmetry_1
_geom_torsion_site_symmetry_4
O1 C1 C2 C7 159.1(15) . .
O2 C1 C2 C7 -20.4(19) . .
O1 C1 C2 C3 -24(2) . .
O2 C1 C2 C3 156.5(13) . .
C7 C2 C3 C4 1(2) . .
C1 C2 C3 C4 -175.9(13) . .
C2 C3 C4 C5 0(2) . .
C3 C4 C5 C6 -4(2) . .
C3 C4 C5 C8 175.4(13) . .
C4 C5 C6 C7 7(2) . .
C8 C5 C6 C7 -172.1(14) . .
C3 C2 C7 C6 2(2) . .
C1 C2 C7 C6 179.0(13) . .
C5 C6 C7 C2 -6(2) . .
C6 C5 C8 O3 -144.7(14) . .
C4 C5 C8 O3 36(2) . .
O3 C9 C10 C11 179.1(13) . .
C14 C9 C10 C11 7(3) . .
C9 C10 C11 C12 -3(2) . .
C10 C11 C12 C13 1(2) . .
C10 C11 C12 O4 -175.8(13) . .
O4 C12 C13 C14 175.1(13) . .
C11 C12 C13 C14 -2(2) . .
C12 C13 C14 C9 5(2) . .
C10 C9 C14 C13 -7(2) . .
O3 C9 C14 C13 -179.1(14) . .
O4 C15 C17 O6 11.9(17) . .
C16 C15 C17 O6 -105.9(15) . .
O4 C15 C17 O5 -160.7(10) . .
C16 C15 C17 O5 81.6(14) . .
O8 C18 C19 C20 -179.3(16) . .
O7 C18 C19 C20 -1(2) . .
O8 C18 C19 C24 4(3) . .
O7 C18 C19 C24 -177.2(14) . .
C24 C19 C20 C21 -0.2(17) . .
C18 C19 C20 C21 -176.5(13) . .
C19 C20 C21 C22 -1.9(19) . .
C20 C21 C22 C23 4(2) . .
C20 C21 C22 C25 175.2(11) . .
C21 C22 C23 C24 -4(2) . .
C25 C22 C23 C24 -176.0(13) . .
C20 C19 C24 C23 -0.1(19) . .
C18 C19 C24 C23 176.3(14) . .
C22 C23 C24 C19 2(2) . .
C21 C22 C25 O9 114.0(16) . .
C23 C22 C25 O9 -74.7(17) . .
C31 C26 C27 C28 -6(2) . .
O9 C26 C27 C28 177.2(12) . .
C26 C27 C28 C29 4(2) . .
C27 C28 C29 O10 178.7(12) . .
C27 C28 C29 C30 -0.9(19) . .
O10 C29 C30 C31 179.5(10) . .
C28 C29 C30 C31 -0.9(17) . .
C27 C26 C31 C30 4.6(18) . .
O9 C26 C31 C30 -179.3(12) . .
C29 C30 C31 C26 -1.0(17) . .
O10 C32 C34 O11 -115.8(13) . .
C33 C32 C34 O11 125.9(13) . .
O10 C32 C34 O12 61.9(13) . .
C33 C32 C34 O12 -56.3(15) . .
N2 C36 C37 N1 -3.5(18) . .
N2 C38 C39 C40 168.7(12) . .
C38 C39 C40 C41 177.2(11) . .
C39 C40 C41 N3 163.2(12) . .
N3 C42 C43 N4 1.0(18) . .
N6 C46 C47 N5 -3(2) . .
N6 C48 C49 C50 -169.9(17) . .
C48 C49 C50 C51 171.1(18) . .
C49 C50 C51 N7 -169.4(15) . .
N7 C52 C53 N8 1.5(18) . .
N2 C35 N1 C37 1.8(18) . .
N2 C35 N1 Zn1 172.6(9) . .
C36 C37 N1 C35 1.2(17) . .
C36 C37 N1 Zn1 -169.1(11) . .
O2 Zn1 N1 C35 -149.2(12) 1_856 .
O12 Zn1 N1 C35 79.5(13) . .
N4 Zn1 N1 C35 -40.1(13) 2_546 .
O2 Zn1 N1 C37 19.3(13) 1_856 .
O12 Zn1 N1 C37 -112.0(11) . .
N4 Zn1 N1 C37 128.4(12) 2_546 .
N1 C35 N2 C36 -3.9(18) . .
N1 C35 N2 C38 -175.1(14) . .
C37 C36 N2 C35 4.3(17) . .
C37 C36 N2 C38 175.3(13) . .
C39 C38 N2 C35 -62.4(19) . .
C39 C38 N2 C36 128.5(16) . .
C43 C42 N3 C44 -1.9(18) . .
C43 C42 N3 C41 -169.9(14) . .
N4 C44 N3 C42 2.3(18) . .
N4 C44 N3 C41 170.6(15) . .
C40 C41 N3 C42 -63(2) . .
C40 C41 N3 C44 130.7(15) . .
N3 C44 N4 C43 -1.6(17) . .
N3 C44 N4 Zn1 -176.0(10) . 2_556
C42 C43 N4 C44 0.4(17) . .
C42 C43 N4 Zn1 175.7(10) . 2_556
N6 C45 N5 C47 -1.2(17) . .
N6 C45 N5 Zn2 -175.1(8) . .
C46 C47 N5 C45 2.7(19) . .
C46 C47 N5 Zn2 176.0(11) . .
O5 Zn2 N5 C45 -85.0(11) . .
O7 Zn2 N5 C45 146.7(11) . .
N8 Zn2 N5 C45 36.7(12) 2_255 .
O5 Zn2 N5 C47 102.9(13) . .
O7 Zn2 N5 C47 -25.5(15) . .
N8 Zn2 N5 C47 -135.5(13) 2_255 .
N5 C45 N6 C46 -0.6(17) . .
N5 C45 N6 C48 177.2(13) . .
C47 C46 N6 C45 2.3(19) . .
C47 C46 N6 C48 -175.4(16) . .
C49 C48 N6 C45 63(2) . .
C49 C48 N6 C46 -120(2) . .
N8 C54 N7 C52 -3.2(17) . .
N8 C54 N7 C51 -172.8(15) . .
C53 C52 N7 C54 1.1(17) . .
C53 C52 N7 C51 171.0(15) . .
C50 C51 N7 C54 -129.5(16) . .
C50 C51 N7 C52 63(2) . .
C52 C53 N8 C54 -3.3(17) . .
C52 C53 N8 Zn2 -175.3(10) . 2_245
N7 C54 N8 C53 4.1(16) . .
N7 C54 N8 Zn2 174.9(10) . 2_245
O1 C1 O2 Zn1 4(2) . 1_254
C2 C1 O2 Zn1 -177.0(8) . 1_254
C10 C9 O3 C8 -175.3(15) . .
C14 C9 O3 C8 -3(2) . .
C5 C8 O3 C9 -169.7(13) . .
C13 C12 O4 C15 -179.5(12) . .
C11 C12 O4 C15 -3.0(19) . .
C17 C15 O4 C12 71.8(14) . .
C16 C15 O4 C12 -168.7(11) . .
O6 C17 O5 Zn2 -15.2(17) . .
C15 C17 O5 Zn2 157.3(8) . .
N5 Zn2 O5 C17 55.9(10) . .
O7 Zn2 O5 C17 -163.7(9) . .
N8 Zn2 O5 C17 -68.7(10) 2_255 .
O8 C18 O7 Zn2 -15(2) . .
C19 C18 O7 Zn2 166.8(11) . .
O5 Zn2 O7 C18 -86.1(13) . .
N5 Zn2 O7 C18 50.0(14) . .
N8 Zn2 O7 C18 168.4(13) 2_255 .
C22 C25 O9 C26 179.8(12) . .
C31 C26 O9 C25 -39(2) . .
C27 C26 O9 C25 137.0(14) . .
C30 C29 O10 C32 171.5(10) . .
C28 C29 O10 C32 -8.1(16) . .
C33 C32 O10 C29 -162.9(10) . .
C34 C32 O10 C29 73.9(12) . .
O11 C34 O12 Zn1 7.4(16) . .
C32 C34 O12 Zn1 -170.2(7) . .
O2 Zn1 O12 C34 172.3(8) 1_856 .
N1 Zn1 O12 C34 -49.9(10) . .
N4 Zn1 O12 C34 69.4(9) 2_546 .
